data_7015630
loop_
_publ_author_name
'Zhang, Shuanming'
'Pattacini, Roberto'
'Braunstein, Pierre'

_publ_section_title
;
 Chelating or bridging Pd(ii) and Pt(ii) metalloligands from the
 functional phosphine ligand
 N-(diphenylphosphino)-1,3,4-thiadiazol-2-amine. New heterometallic
 Pd(ii)/Pt(ii) and Pt(ii)/Au(i) complexes.
;
_journal_issue 21
_journal_name_full 'Dalton transactions (Cambridge, England : 2003)'
_journal_page_first 5711
_journal_page_last 5719
_journal_paper_doi 10.1039/c0dt01782e
_journal_volume 40
_journal_year 2011
_chemical_formula_moiety 'C28 H24 Cl2 N6 P2 Pd Pt S2, 2(B F4)'
_chemical_formula_sum 'C28 H24 B2 Cl2 F8 N6 P2 Pd Pt S2'
_chemical_formula_weight 1116.60
_space_group_IT_number 14
_symmetry_cell_setting monoclinic
_symmetry_Int_Tables_number 14
_symmetry_space_group_name_Hall '-P 2ybc'
_symmetry_space_group_name_H-M 'P 1 21/c 1'
_atom_sites_solution_hydrogens geom
_atom_sites_solution_primary direct
_atom_sites_solution_secondary difmap
_audit_creation_method SHELXL-97
_cell_angle_alpha 90.00
_cell_angle_beta 92.351(3)
_cell_angle_gamma 90.00
_cell_formula_units_Z 4
_cell_length_a 14.5753(8)
_cell_length_b 13.1508(8)
_cell_length_c 21.3008(9)
_cell_measurement_reflns_used 7012
_cell_measurement_temperature 173(2)
_cell_measurement_theta_max 26.373
_cell_measurement_theta_min 0.998
_cell_volume 4079.4(4)
_computing_cell_refinement 'HKL Scalepack (Otwinowski & Minor 1997)'
_computing_data_reduction 'HKL Denzo and Scalepack (Otwinowski & Minor 1997)'
_computing_molecular_graphics ORTEP-3
_computing_publication_material PLATON
_computing_structure_refinement 'SHELXL-97 (Sheldrick, 1997)'
_computing_structure_solution 'SHELXS-97 (Sheldrick, 1997)'
_diffrn_ambient_temperature 173(2)
_diffrn_detector_area_resol_mean 9
_diffrn_measured_fraction_theta_full 0.991
_diffrn_measured_fraction_theta_max 0.991
_diffrn_measurement_device_type KappaCCD
_diffrn_measurement_method CCD
_diffrn_radiation_monochromator graphite
_diffrn_radiation_probe x-ray
_diffrn_radiation_type MoK\a
_diffrn_radiation_wavelength 0.71073
_diffrn_reflns_av_R_equivalents 0.0000
_diffrn_reflns_av_sigmaI/netI 0.1022
_diffrn_reflns_limit_h_max 17
_diffrn_reflns_limit_h_min 0
_diffrn_reflns_limit_k_max 16
_diffrn_reflns_limit_k_min 0
_diffrn_reflns_limit_l_max 26
_diffrn_reflns_limit_l_min -26
_diffrn_reflns_number 7937
_diffrn_reflns_theta_full 26.00
_diffrn_reflns_theta_max 26.00
_diffrn_reflns_theta_min 1.82
_diffrn_source 'fine-focus sealed tube'
_exptl_absorpt_coefficient_mu 4.244
_exptl_absorpt_correction_T_max 0.801
_exptl_absorpt_correction_T_min 0.720
_exptl_absorpt_correction_type multi-scan
_exptl_absorpt_process_details
;
[c.f. r.h. blessing, acta cryst. (1995), a51, 33-38]
;
_exptl_crystal_colour yellow
_exptl_crystal_density_diffrn 1.818
_exptl_crystal_density_method 'not measured'
_exptl_crystal_description prism
_exptl_crystal_F_000 2144
_exptl_crystal_size_max 0.25
_exptl_crystal_size_mid 0.20
_exptl_crystal_size_min 0.20
_platon_squeeze_details
;
;
_refine_diff_density_max 2.197
_refine_diff_density_min -1.993
_refine_diff_density_rms 0.257
_refine_ls_extinction_method none
_refine_ls_goodness_of_fit_ref 1.024
_refine_ls_hydrogen_treatment constr
_refine_ls_matrix_type full
_refine_ls_number_parameters 469
_refine_ls_number_reflns 7937
_refine_ls_number_restraints 74
_refine_ls_restrained_S_all 1.044
_refine_ls_R_factor_all 0.1094
_refine_ls_R_factor_gt 0.0670
_refine_ls_shift/su_max 0.002
_refine_ls_shift/su_mean 0.000
_refine_ls_structure_factor_coef Fsqd
_refine_ls_weighting_details 'calc w=1/[\s^2^(Fo^2^)+(0.1119P)^2^+0.0000P] where P=(Fo^2^+2Fc^2^)/3'
_refine_ls_weighting_scheme calc
_refine_ls_wR_factor_gt 0.1725
_refine_ls_wR_factor_ref 0.1905
_reflns_number_gt 5068
_reflns_number_total 7937
_reflns_threshold_expression >2sigma(I)
_cod_data_source_file c0dt01782e.txt
_cod_data_source_block compound6
_cod_original_sg_symbol_H-M 'P 21/c'
_cod_database_code 7015630

loop_
_symmetry_equiv_pos_as_xyz
'x, y, z'
'-x, y+1/2, -z+1/2'
'-x, -y, -z'
'x, -y-1/2, z-1/2'

loop_
_atom_site_label
_atom_site_type_symbol
_atom_site_fract_x
_atom_site_fract_y
_atom_site_fract_z
_atom_site_U_iso_or_equiv
_atom_site_adp_type
_atom_site_occupancy
_atom_site_symmetry_multiplicity
_atom_site_calc_flag
_atom_site_refinement_flags
_atom_site_disorder_assembly
_atom_site_disorder_group
C6 C 0.9747(11) 0.0588(11) 0.8662(7) 0.056(4) Uani 1 1 d . . .
H6 H 1.0116 0.0755 0.9026 0.068 Uiso 1 1 calc R . .
C17 C 0.7347(8) 0.2376(9) 0.7559(6) 0.032(3) Uani 1 1 d . . .
C19 C 0.7128(9) 0.2188(12) 0.8661(6) 0.046(4) Uani 1 1 d . . .
H19 H 0.6918 0.1801 0.9003 0.056 Uiso 1 1 calc R . .
C8 C 0.9571(8) 0.0492(10) 0.7563(6) 0.037(3) Uani 1 1 d . . .
H8 H 0.9797 0.0616 0.7159 0.044 Uiso 1 1 calc R . .
C18 C 0.7053(9) 0.1789(11) 0.8052(6) 0.047(3) Uani 1 1 d . . .
H18 H 0.6806 0.1129 0.7979 0.056 Uiso 1 1 calc R . .
C3 C 0.8716(10) -0.0014(9) 0.7616(6) 0.039(3) Uani 1 1 d . . .
C12 C 0.9768(12) -0.1347(14) 0.5297(9) 0.078(6) Uani 1 1 d . . .
H12 H 1.0097 -0.1585 0.4951 0.093 Uiso 1 1 calc R . .
N3 N 0.5511(6) -0.1625(8) 0.6344(4) 0.031(2) Uani 1 1 d . . .
C10 C 0.8531(10) -0.0298(11) 0.5709(6) 0.048(3) Uani 1 1 d . . .
H10 H 0.8051 0.0183 0.5641 0.057 Uiso 1 1 calc R . .
C27 C 0.9393(10) 0.3026(11) 0.6027(7) 0.054(4) Uani 1 1 d . . .
H27 H 1.0031 0.3028 0.6138 0.065 Uiso 1 1 calc R . .
C13 C 1.0014(10) -0.1667(13) 0.5910(8) 0.058(4) Uani 1 1 d . . .
H13 H 1.0515 -0.2120 0.5984 0.070 Uiso 1 1 calc R . .
C23 C 0.7872(9) 0.2588(9) 0.6243(6) 0.037(3) Uani 1 1 d . . .
C2 C 0.5448(9) -0.2553(10) 0.6507(6) 0.040(3) Uani 1 1 d . . .
H2 H 0.4939 -0.2962 0.6374 0.048 Uiso 1 1 calc R . .
C26 C 0.9107(10) 0.3447(12) 0.5487(6) 0.051(4) Uani 1 1 d . . .
H26 H 0.9536 0.3755 0.5223 0.062 Uiso 1 1 calc R . .
C9 C 0.8783(9) -0.0676(9) 0.6303(6) 0.036(3) Uani 1 1 d . . .
C28 C 0.8792(10) 0.2584(11) 0.6436(7) 0.050(4) Uani 1 1 d . . .
H28 H 0.8998 0.2295 0.6825 0.060 Uiso 1 1 calc R . .
C7 C 1.0073(11) 0.0803(12) 0.8082(7) 0.060(4) Uani 1 1 d . . .
H7 H 1.0634 0.1160 0.8043 0.072 Uiso 1 1 calc R . .
C21 C 0.7793(12) 0.3715(11) 0.8275(6) 0.057(4) Uani 1 1 d . . .
H21 H 0.8053 0.4368 0.8351 0.068 Uiso 1 1 calc R . .
C22 C 0.7700(10) 0.3338(12) 0.7677(7) 0.055(4) Uani 1 1 d . . .
H22 H 0.7882 0.3746 0.7335 0.066 Uiso 1 1 calc R . .
C24 C 0.7549(10) 0.2992(12) 0.5663(6) 0.056(4) Uani 1 1 d . . .
H24 H 0.6921 0.2959 0.5526 0.067 Uiso 1 1 calc R . .
C20 C 0.7500(11) 0.3127(14) 0.8768(7) 0.064(5) Uani 1 1 d . . .
H20 H 0.7559 0.3381 0.9186 0.077 Uiso 1 1 calc R . .
C16 C 0.3953(8) 0.1011(10) 0.6178(6) 0.038(3) Uani 1 1 d . . .
H16 H 0.3348 0.0774 0.6081 0.046 Uiso 1 1 calc R . .
C5 C 0.8907(11) 0.0139(11) 0.8737(7) 0.053(4) Uani 1 1 d . . .
H5 H 0.8687 0.0061 0.9148 0.063 Uiso 1 1 calc R . .
C11 C 0.9059(11) -0.0698(15) 0.5205(7) 0.065(5) Uani 1 1 d . . .
H11 H 0.8898 -0.0493 0.4787 0.078 Uiso 1 1 calc R . .
C4 C 0.8361(11) -0.0211(11) 0.8211(7) 0.055(4) Uani 1 1 d . . .
H4 H 0.7795 -0.0555 0.8257 0.066 Uiso 1 1 calc R . .
C15 C 0.5324(8) 0.1911(9) 0.6435(5) 0.030(3) Uani 1 1 d . . .
C14 C 0.9517(9) -0.1313(11) 0.6403(7) 0.053(4) Uani 1 1 d . . .
H14 H 0.9687 -0.1516 0.6819 0.064 Uiso 1 1 calc R . .
C25 C 0.8198(11) 0.3434(15) 0.5314(6) 0.075(5) Uani 1 1 d . . .
H25 H 0.8008 0.3750 0.4930 0.090 Uiso 1 1 calc R . .
N1 N 0.7633(7) -0.1564(8) 0.7163(4) 0.033(2) Uani 1 1 d . . .
H1 H 0.7942 -0.1949 0.7435 0.040 Uiso 1 1 calc R . .
C1 C 0.6838(7) -0.1852(8) 0.6908(5) 0.025(2) Uani 1 1 d . . .
N2 N 0.6309(7) -0.1186(7) 0.6572(4) 0.030(2) Uani 1 1 d . . .
N4 N 0.6026(7) 0.2492(8) 0.6581(4) 0.037(2) Uani 1 1 d . . .
H4A H 0.5961 0.3157 0.6587 0.044 Uiso 1 1 calc R . .
N6 N 0.4647(7) 0.0434(7) 0.6170(5) 0.034(2) Uani 1 1 d . . .
N5 N 0.5452(6) 0.0929(7) 0.6336(4) 0.025(2) Uani 1 1 d . . .
P2 P 0.7072(2) 0.1957(2) 0.67613(14) 0.0313(7) Uani 1 1 d . . .
P1 P 0.8041(2) -0.0395(2) 0.69371(14) 0.0294(7) Uani 1 1 d . . .
S2 S 0.4181(2) 0.2264(3) 0.63788(14) 0.0371(7) Uani 1 1 d . . .
S1 S 0.6322(2) -0.3019(2) 0.69722(14) 0.0381(8) Uani 1 1 d . . .
Cl1 Cl 0.4649(2) -0.2378(2) 0.51205(14) 0.0418(8) Uani 1 1 d . . .
Cl2 Cl 0.3585(2) -0.0252(3) 0.49859(13) 0.0399(7) Uani 1 1 d . . .
Pd1 Pd 0.46408(6) -0.09229(7) 0.56952(4) 0.0306(3) Uani 1 1 d . . .
Pt1 Pt 0.67134(3) 0.03253(4) 0.660782(19) 0.02740(17) Uani 1 1 d . . .
B1 B 0.8391(13) -0.3265(15) 0.8294(8) 0.057(5) Uani 1 1 d . . .
B2 B 0.4884(8) 0.4682(8) 0.7030(5) 0.061(5) Uani 1 1 d DU . .
F1 F 0.8906(5) -0.2630(6) 0.7926(4) 0.052(2) Uani 1 1 d . . .
F2 F 0.7740(7) -0.3720(9) 0.7880(5) 0.098(4) Uani 1 1 d . . .
F3 F 0.7889(8) -0.2734(9) 0.8716(5) 0.105(4) Uani 1 1 d . . .
F4 F 0.8921(6) -0.4005(7) 0.8581(4) 0.067(2) Uani 1 1 d . . .
F8 F 0.4927(7) 0.5634(6) 0.7278(4) 0.079(2) Uani 1 1 d DU . .
F6 F 0.5123(8) 0.3921(9) 0.7456(5) 0.125(3) Uani 1 1 d DU . .
F7 F 0.5467(7) 0.4586(7) 0.6554(4) 0.101(3) Uani 1 1 d DU . .
F5 F 0.3998(7) 0.4466(9) 0.6862(6) 0.130(3) Uani 1 1 d DU . .

loop_
_atom_site_aniso_label
_atom_site_aniso_U_11
_atom_site_aniso_U_22
_atom_site_aniso_U_33
_atom_site_aniso_U_23
_atom_site_aniso_U_13
_atom_site_aniso_U_12
C6 0.054(10) 0.040(9) 0.073(11) -0.008(8) -0.030(8) -0.010(7)
C17 0.024(6) 0.026(6) 0.045(7) -0.006(6) -0.003(5) 0.002(5)
C19 0.033(8) 0.064(10) 0.042(8) -0.012(7) -0.004(6) 0.021(7)
C8 0.034(7) 0.042(8) 0.033(7) 0.005(6) -0.005(5) 0.001(6)
C18 0.039(8) 0.052(9) 0.049(8) -0.003(7) -0.002(6) -0.006(7)
C3 0.060(9) 0.024(6) 0.032(7) 0.003(5) -0.007(6) 0.001(6)
C12 0.052(11) 0.072(13) 0.111(15) -0.034(11) 0.038(11) -0.021(10)
N3 0.024(5) 0.031(6) 0.037(5) -0.003(5) -0.011(4) -0.006(5)
C10 0.049(9) 0.051(9) 0.044(8) -0.003(7) 0.008(6) -0.006(7)
C27 0.041(9) 0.039(8) 0.081(11) 0.002(8) -0.008(8) -0.004(7)
C13 0.032(8) 0.065(11) 0.077(11) 0.005(9) 0.000(7) 0.016(8)
C23 0.042(8) 0.022(6) 0.049(8) -0.006(6) 0.010(6) -0.002(6)
C2 0.038(8) 0.031(7) 0.050(8) -0.005(6) -0.008(6) 0.004(6)
C26 0.056(10) 0.063(10) 0.035(7) -0.006(7) 0.001(7) -0.009(8)
C9 0.039(8) 0.027(6) 0.042(7) -0.018(6) -0.001(6) -0.009(6)
C28 0.045(9) 0.042(9) 0.064(9) 0.016(7) 0.000(7) -0.012(7)
C7 0.070(11) 0.057(10) 0.052(9) 0.012(8) -0.019(8) -0.016(9)
C21 0.093(13) 0.032(8) 0.045(9) -0.024(7) -0.004(8) -0.012(8)
C22 0.060(10) 0.049(9) 0.055(9) 0.007(7) -0.016(7) -0.010(8)
C24 0.047(9) 0.074(11) 0.046(8) 0.014(8) -0.001(7) -0.023(8)
C20 0.059(10) 0.076(12) 0.057(10) -0.040(9) -0.011(8) 0.024(9)
C16 0.025(7) 0.044(8) 0.046(7) -0.010(6) 0.012(5) -0.007(6)
C5 0.068(11) 0.048(9) 0.040(8) -0.011(7) -0.019(7) 0.012(8)
C11 0.045(10) 0.100(14) 0.050(9) 0.005(9) 0.014(7) -0.016(10)
C4 0.064(10) 0.054(10) 0.045(8) -0.009(7) -0.002(7) 0.014(8)
C15 0.027(7) 0.029(7) 0.034(6) 0.002(5) 0.003(5) 0.009(6)
C14 0.039(8) 0.055(10) 0.066(9) -0.004(8) 0.014(7) 0.013(7)
C25 0.064(11) 0.122(16) 0.037(8) 0.025(9) -0.007(7) -0.028(11)
N1 0.034(6) 0.031(6) 0.035(5) 0.000(5) -0.004(4) 0.002(5)
C1 0.028(7) 0.020(6) 0.025(6) 0.014(5) -0.003(5) -0.004(5)
N2 0.034(6) 0.023(5) 0.035(5) 0.000(4) 0.002(4) -0.001(5)
N4 0.033(6) 0.026(6) 0.051(6) 0.005(5) -0.009(5) 0.009(5)
N6 0.034(6) 0.030(6) 0.038(6) 0.003(5) 0.002(5) 0.005(5)
N5 0.016(5) 0.029(6) 0.031(5) -0.007(4) 0.002(4) -0.001(4)
P2 0.0311(18) 0.0253(17) 0.0373(17) -0.0022(13) -0.0022(13) -0.0001(14)
P1 0.0291(17) 0.0287(17) 0.0304(16) 0.0004(13) -0.0013(12) 0.0001(14)
S2 0.0305(17) 0.0392(19) 0.0413(17) -0.0073(15) -0.0016(13) 0.0053(15)
S1 0.043(2) 0.0300(17) 0.0402(17) 0.0071(14) -0.0077(14) -0.0041(15)
Cl1 0.047(2) 0.0383(18) 0.0391(17) -0.0057(14) -0.0052(14) -0.0058(15)
Cl2 0.0417(18) 0.047(2) 0.0299(15) 0.0029(14) -0.0072(13) 0.0013(16)
Pd1 0.0305(5) 0.0313(6) 0.0298(5) -0.0008(4) -0.0018(4) -0.0038(4)
Pt1 0.0280(3) 0.0253(3) 0.0287(3) -0.0005(2) -0.00166(18) -0.0007(2)
B1 0.057(12) 0.057(12) 0.057(11) 0.014(9) -0.007(9) 0.014(10)
B2 0.046(10) 0.070(11) 0.067(10) -0.017(9) 0.012(8) 0.033(9)
F1 0.041(4) 0.049(5) 0.066(5) 0.033(4) 0.008(4) -0.001(4)
F2 0.070(7) 0.114(9) 0.106(8) 0.041(7) -0.039(6) -0.029(6)
F3 0.105(9) 0.096(9) 0.118(9) 0.019(7) 0.051(7) 0.024(7)
F4 0.071(6) 0.061(6) 0.069(6) 0.023(5) -0.004(4) 0.006(5)
F8 0.089(5) 0.045(4) 0.103(5) -0.010(4) 0.030(4) 0.001(4)
F6 0.148(6) 0.086(5) 0.144(6) -0.005(5) 0.043(5) 0.019(5)
F7 0.122(6) 0.071(5) 0.112(6) -0.008(5) 0.041(5) 0.011(5)
F5 0.136(6) 0.098(6) 0.156(6) -0.039(5) 0.022(5) 0.003(5)

loop_
_atom_type_symbol
_atom_type_description
_atom_type_scat_dispersion_real
_atom_type_scat_dispersion_imag
_atom_type_scat_source
C C 0.0033 0.0016 'International Tables Vol C Tables 4.2.6.8 and 6.1.1.4'
H H 0.0000 0.0000 'International Tables Vol C Tables 4.2.6.8 and 6.1.1.4'
N N 0.0061 0.0033 'International Tables Vol C Tables 4.2.6.8 and 6.1.1.4'
P P 0.1023 0.0942 'International Tables Vol C Tables 4.2.6.8 and 6.1.1.4'
S S 0.1246 0.1234 'International Tables Vol C Tables 4.2.6.8 and 6.1.1.4'
Cl Cl 0.1484 0.1585 'International Tables Vol C Tables 4.2.6.8 and 6.1.1.4'
Pd Pd -0.9988 1.0072 'International Tables Vol C Tables 4.2.6.8 and 6.1.1.4'
Pt Pt -1.7033 8.3905 'International Tables Vol C Tables 4.2.6.8 and 6.1.1.4'
B B 0.0013 0.0007 'International Tables Vol C Tables 4.2.6.8 and 6.1.1.4'
F F 0.0171 0.0103 'International Tables Vol C Tables 4.2.6.8 and 6.1.1.4'

loop_
_geom_angle_atom_site_label_1
_geom_angle_atom_site_label_2
_geom_angle_atom_site_label_3
_geom_angle
_geom_angle_site_symmetry_1
_geom_angle_site_symmetry_3
_geom_angle_publ_flag
C7 C6 C5 122.4(14) . . ?
C7 C6 H6 118.8 . . ?
C5 C6 H6 118.8 . . ?
C22 C17 C18 119.7(12) . . ?
C22 C17 P2 120.9(10) . . ?
C18 C17 P2 118.5(9) . . ?
C20 C19 C18 120.7(14) . . ?
C20 C19 H19 119.7 . . ?
C18 C19 H19 119.7 . . ?
C7 C8 C3 121.3(12) . . ?
C7 C8 H8 119.3 . . ?
C3 C8 H8 119.3 . . ?
C17 C18 C19 118.6(14) . . ?
C17 C18 H18 120.7 . . ?
C19 C18 H18 120.7 . . ?
C4 C3 C8 120.7(12) . . ?
C4 C3 P1 117.8(11) . . ?
C8 C3 P1 121.5(9) . . ?
C11 C12 C13 119.4(15) . . ?
C11 C12 H12 120.3 . . ?
C13 C12 H12 120.3 . . ?
C2 N3 N2 112.1(10) . . ?
C2 N3 Pd1 124.4(8) . . ?
N2 N3 Pd1 122.8(7) . . ?
C9 C10 C11 114.6(14) . . ?
C9 C10 H10 122.7 . . ?
C11 C10 H10 122.7 . . ?
C26 C27 C28 122.2(14) . . ?
C26 C27 H27 118.9 . . ?
C28 C27 H27 118.9 . . ?
C14 C13 C12 118.9(14) . . ?
C14 C13 H13 120.6 . . ?
C12 C13 H13 120.6 . . ?
C28 C23 C24 123.2(12) . . ?
C28 C23 P2 116.7(10) . . ?
C24 C23 P2 120.0(10) . . ?
N3 C2 S1 116.4(10) . . ?
N3 C2 H2 121.8 . . ?
S1 C2 H2 121.8 . . ?
C27 C26 C25 119.8(14) . . ?
C27 C26 H26 120.1 . . ?
C25 C26 H26 120.1 . . ?
C14 C9 C10 122.2(12) . . ?
C14 C9 P1 119.9(10) . . ?
C10 C9 P1 117.6(10) . . ?
C23 C28 C27 116.1(13) . . ?
C23 C28 H28 121.9 . . ?
C27 C28 H28 121.9 . . ?
C8 C7 C6 118.4(14) . . ?
C8 C7 H7 120.8 . . ?
C6 C7 H7 120.8 . . ?
C22 C21 C20 118.8(14) . . ?
C22 C21 H21 120.6 . . ?
C20 C21 H21 120.6 . . ?
C21 C22 C17 121.5(14) . . ?
C21 C22 H22 119.3 . . ?
C17 C22 H22 119.3 . . ?
C25 C24 C23 115.2(14) . . ?
C25 C24 H24 122.4 . . ?
C23 C24 H24 122.4 . . ?
C19 C20 C21 120.7(13) . . ?
C19 C20 H20 119.6 . . ?
C21 C20 H20 119.6 . . ?
N6 C16 S2 115.4(10) . . ?
N6 C16 H16 122.3 . . ?
S2 C16 H16 122.3 . . ?
C6 C5 C4 121.2(15) . . ?
C6 C5 H5 119.4 . . ?
C4 C5 H5 119.4 . . ?
C12 C11 C10 123.4(15) . . ?
C12 C11 H11 118.3 . . ?
C10 C11 H11 118.3 . . ?
C3 C4 C5 115.7(15) . . ?
C3 C4 H4 122.1 . . ?
C5 C4 H4 122.1 . . ?
N4 C15 N5 119.6(10) . . ?
N4 C15 S2 127.1(9) . . ?
N5 C15 S2 113.2(9) . . ?
C9 C14 C13 121.4(14) . . ?
C9 C14 H14 119.3 . . ?
C13 C14 H14 119.3 . . ?
C24 C25 C26 123.4(14) . . ?
C24 C25 H25 118.3 . . ?
C26 C25 H25 118.3 . . ?
C1 N1 P1 116.8(8) . . ?
C1 N1 H1 121.6 . . ?
P1 N1 H1 121.6 . . ?
N1 C1 N2 120.3(10) . . ?
N1 C1 S1 127.3(8) . . ?
N2 C1 S1 112.3(8) . . ?
C1 N2 N3 111.8(9) . . ?
C1 N2 Pt1 116.6(7) . . ?
N3 N2 Pt1 130.7(7) . . ?
C15 N4 P2 119.8(9) . . ?
C15 N4 H4A 120.1 . . ?
P2 N4 H4A 120.1 . . ?
C16 N6 N5 112.8(10) . . ?
C16 N6 Pd1 122.8(9) . . ?
N5 N6 Pd1 121.6(7) . . ?
C15 N5 N6 112.1(9) . . ?
C15 N5 Pt1 117.5(8) . . ?
N6 N5 Pt1 129.2(7) . . ?
N4 P2 C17 104.3(5) . . ?
N4 P2 C23 105.2(6) . . ?
C17 P2 C23 107.7(6) . . ?
N4 P2 Pt1 99.3(4) . . ?
C17 P2 Pt1 118.1(4) . . ?
C23 P2 Pt1 119.8(4) . . ?
N1 P1 C3 102.1(5) . . ?
N1 P1 C9 104.5(5) . . ?
C3 P1 C9 109.7(6) . . ?
N1 P1 Pt1 99.3(4) . . ?
C3 P1 Pt1 125.1(5) . . ?
C9 P1 Pt1 112.9(4) . . ?
C15 S2 C16 86.3(6) . . ?
C2 S1 C1 87.2(6) . . ?
N6 Pd1 N3 94.0(4) . . ?
N6 Pd1 Cl1 176.9(3) . . ?
N3 Pd1 Cl1 88.1(3) . . ?
N6 Pd1 Cl2 88.8(3) . . ?
N3 Pd1 Cl2 175.1(3) . . ?
Cl1 Pd1 Cl2 89.27(12) . . ?
N5 Pt1 N2 96.3(4) . . ?
N5 Pt1 P2 82.6(3) . . ?
N2 Pt1 P2 173.0(3) . . ?
N5 Pt1 P1 176.7(3) . . ?
N2 Pt1 P1 81.2(3) . . ?
P2 Pt1 P1 99.61(12) . . ?
F4 B1 F3 111.9(14) . . ?
F4 B1 F1 111.8(14) . . ?
F3 B1 F1 112.3(15) . . ?
F4 B1 F2 109.4(15) . . ?
F3 B1 F2 105.3(15) . . ?
F1 B1 F2 105.6(12) . . ?
F7 B2 F5 113.8(9) . . ?
F7 B2 F8 110.8(8) . . ?
F5 B2 F8 108.9(10) . . ?
F7 B2 F6 105.9(8) . . ?
F5 B2 F6 103.5(8) . . ?
F8 B2 F6 113.8(11) . . ?

loop_
_geom_bond_atom_site_label_1
_geom_bond_atom_site_label_2
_geom_bond_distance
_geom_bond_site_symmetry_2
_geom_bond_publ_flag
C6 C7 1.37(2) . ?
C6 C5 1.37(2) . ?
C6 H6 0.9500 . ?
C17 C22 1.385(18) . ?
C17 C18 1.386(17) . ?
C17 P2 1.815(12) . ?
C19 C20 1.36(2) . ?
C19 C18 1.398(17) . ?
C19 H19 0.9500 . ?
C8 C7 1.363(18) . ?
C8 C3 1.422(18) . ?
C8 H8 0.9500 . ?
C18 H18 0.9500 . ?
C3 C4 1.412(19) . ?
C3 P1 1.787(13) . ?
C12 C11 1.35(2) . ?
C12 C13 1.40(2) . ?
C12 H12 0.9500 . ?
N3 C2 1.273(15) . ?
N3 N2 1.370(13) . ?
N3 Pd1 2.056(9) . ?
C10 C9 1.395(18) . ?
C10 C11 1.45(2) . ?
C10 H10 0.9500 . ?
C27 C26 1.328(19) . ?
C27 C28 1.388(19) . ?
C27 H27 0.9500 . ?
C13 C14 1.381(19) . ?
C13 H13 0.9500 . ?
C23 C28 1.386(18) . ?
C23 C24 1.407(18) . ?
C23 P2 1.837(12) . ?
C2 S1 1.697(13) . ?
C2 H2 0.9500 . ?
C26 C25 1.36(2) . ?
C26 H26 0.9500 . ?
C9 C14 1.369(18) . ?
C9 P1 1.802(12) . ?
C28 H28 0.9500 . ?
C7 H7 0.9500 . ?
C21 C22 1.369(18) . ?
C21 C20 1.39(2) . ?
C21 H21 0.9500 . ?
C22 H22 0.9500 . ?
C24 C25 1.36(2) . ?
C24 H24 0.9500 . ?
C20 H20 0.9500 . ?
C16 N6 1.265(15) . ?
C16 S2 1.731(13) . ?
C16 H16 0.9500 . ?
C5 C4 1.424(19) . ?
C5 H5 0.9500 . ?
C11 H11 0.9500 . ?
C4 H4 0.9500 . ?
C15 N4 1.305(15) . ?
C15 N5 1.323(14) . ?
C15 S2 1.728(12) . ?
C14 H14 0.9500 . ?
C25 H25 0.9500 . ?
N1 C1 1.315(14) . ?
N1 P1 1.724(10) . ?
N1 H1 0.8800 . ?
C1 N2 1.352(14) . ?
C1 S1 1.716(11) . ?
N2 Pt1 2.074(9) . ?
N4 P2 1.708(10) . ?
N4 H4A 0.8800 . ?
N6 N5 1.376(13) . ?
N6 Pd1 2.051(10) . ?
N5 Pt1 2.063(9) . ?
P2 Pt1 2.230(3) . ?
P1 Pt1 2.241(3) . ?
Cl1 Pd1 2.272(3) . ?
Cl2 Pd1 2.288(3) . ?
B1 F4 1.370(19) . ?
B1 F3 1.37(2) . ?
B1 F1 1.39(2) . ?
B1 F2 1.40(2) . ?
B2 F7 1.354(8) . ?
B2 F5 1.355(9) . ?
B2 F8 1.360(9) . ?
B2 F6 1.386(9) . ?

loop_
_platon_squeeze_void_nr
_platon_squeeze_void_average_x
_platon_squeeze_void_average_y
_platon_squeeze_void_average_z
_platon_squeeze_void_volume
_platon_squeeze_void_count_electrons
_platon_squeeze_void_content
1 0.500 0.000 1.000 324 189 ' '
2 0.500 0.500 0.500 324 190 ' '
